data_9017750
loop_
_publ_author_name
'Nagashima, M.'
'Mitani, K.'
'Akasaka, M.'

_publ_section_title
;
 Structural variation of babingtonite depending on cation
 distribution at the octahedral sites
 Note: Sample 5
;
_journal_name_full 'Mineralogy and Petrology'
_journal_page_first 287
_journal_page_last 301
_journal_volume 108
_journal_year 2014
_chemical_compound_source 'Brastad mine, Norway'
_chemical_formula_sum 'Al0.02 Ca2 Fe1.5 H Mg0.13 Mn0.35 O15 Si5'
_chemical_name_mineral Babingtonite
_space_group_IT_number 2
_space_group_name_Hall '-P 1'
_space_group_name_H-M_alt 'P -1'
_symmetry_space_group_name_H-M 'P -1'
_cell_angle_alpha 91.564
_cell_angle_beta 93.937
_cell_angle_gamma 104.326
_cell_length_a 7.4780
_cell_length_b 11.6418
_cell_length_c 6.6892
_cell_formula_units_Z 2
_cell_volume 562.313
_database_code_amcsd 0020456
_exptl_crystal_density_diffrn 3.356
_cod_data_source_file inputs/fixed/downloads/18/18713.cif
_cod_data_source_block 18713
_cod_original_formula_sum 'Ca2 Fe1.5 Mn.35 Mg.13 Al.02 Si5 O15 H'
_cod_database_code 9017750

loop_
_space_group_symop_operation_xyz
x,y,z
-x,-y,-z

loop_
_atom_site_aniso_label
_atom_site_aniso_U_11
_atom_site_aniso_U_22
_atom_site_aniso_U_33
_atom_site_aniso_U_12
_atom_site_aniso_U_13
_atom_site_aniso_U_23
Ca1 0.01498 0.00801 0.00891 0.00164 0.00146 -0.00059
Ca2 0.00722 0.00938 0.01010 0.00104 0.00026 -0.00249
Fe1 0.00682 0.00700 0.00748 0.00149 0.00067 0.00023
Mn1 0.00682 0.00700 0.00748 0.00149 0.00067 0.00023
Mg1 0.00682 0.00700 0.00748 0.00149 0.00067 0.00023
Fe2 0.00603 0.00541 0.00709 0.00117 0.00001 0.00005
Al2 0.00603 0.00541 0.00709 0.00117 0.00001 0.00005
Si1 0.00798 0.00571 0.00660 0.00113 -0.00054 0.00010
Si2 0.00595 0.00565 0.00616 0.00070 -0.00002 0.00018
Si3 0.00512 0.00586 0.00629 0.00109 0.00030 0.00041
Si4 0.00622 0.00545 0.00634 0.00123 0.00008 0.00016
Si5 0.00617 0.00619 0.00807 0.00185 0.00092 0.00052
O1 0.01700 0.00930 0.00850 -0.00170 0.00200 0.00140
O2 0.00890 0.01000 0.00820 0.00360 -0.00070 0.00010
O3 0.01160 0.00570 0.01240 0.00080 -0.00280 0.00000
O4 0.00820 0.00850 0.00810 0.00220 -0.00100 0.00090
O5 0.00980 0.01000 0.00820 0.00140 0.00140 -0.00190
O6 0.00700 0.00940 0.00870 0.00030 0.00120 0.00200
O7 0.00760 0.00770 0.01200 0.00270 0.00120 -0.00080
O8 0.00810 0.01000 0.00770 0.00230 -0.00060 0.00130
O9 0.00920 0.00510 0.01010 0.00050 -0.00110 -0.00020
O10 0.00780 0.00920 0.00890 0.00270 -0.00040 0.00180
O11 0.01240 0.00890 0.00850 0.00070 0.00240 -0.00160
O12 0.00660 0.01010 0.00980 0.00190 0.00140 0.00290
O13 0.00890 0.01000 0.01400 0.00400 0.00310 0.00100
O14 0.00970 0.00910 0.01040 0.00070 -0.00230 0.00220
O15 0.01050 0.00740 0.01420 0.00200 0.00010 -0.00300

loop_
_atom_site_label
_atom_site_fract_x
_atom_site_fract_y
_atom_site_fract_z
_atom_site_occupancy
_atom_site_U_iso_or_equiv
Ca1 0.78280 0.94194 0.14236 1.00000 0.01085
Ca2 0.23741 0.52015 0.30426 1.00000 0.00916
Fe1 0.59364 0.64416 0.06135 0.52000 0.00714
Mn1 0.59364 0.64416 0.06135 0.35000 0.00714
Mg1 0.59364 0.64416 0.06135 0.13000 0.00714
Fe2 0.04646 0.23536 0.18493 0.98000 0.00625
Al2 0.04646 0.23536 0.18493 0.02000 0.00625
Si1 0.28733 0.05336 0.34116 1.00000 0.00692
Si2 0.46036 0.31354 0.42467 1.00000 0.00608
Si3 0.80634 0.44493 0.20942 1.00000 0.00581
Si4 0.98787 0.71354 0.30991 1.00000 0.00607
Si5 0.32707 0.83603 0.10637 1.00000 0.00674
O1 0.19768 0.98750 0.53461 1.00000 0.01240
O2 0.12938 0.08031 0.18436 1.00000 0.00887
O3 0.43341 0.17132 0.43632 1.00000 0.01033
O4 0.31673 0.33833 0.24619 1.00000 0.00834
O5 0.54992 0.62022 0.36561 1.00000 0.00955
O6 0.67744 0.37080 0.37304 1.00000 0.00866
O7 0.96945 0.38432 0.15826 1.00000 0.00892
O8 0.67830 0.47432 0.02595 1.00000 0.00865
O9 0.92573 0.56878 0.33793 1.00000 0.00845
O10 0.87239 0.75523 0.12439 1.00000 0.00856
O11 0.02078 0.22092 0.47868 1.00000 0.01024
O12 0.20452 0.73696 0.25012 1.00000 0.00879
O13 0.51026 0.79958 0.05579 1.00000 0.01054
O14 0.80560 0.14223 0.08244 1.00000 0.01012
O15 0.39334 0.96758 0.22562 1.00000 0.01083
H1 0.11800 0.90670 0.52300 1.00000 0.05000

loop_
_cod_related_entry_id
_cod_related_entry_database
_cod_related_entry_code
1 AMCSD 0020456
